data_1563387
loop_
_publ_author_name
'Zhang, Chun-Jing'
'Pang, Hai-Jun'
'Tang, Qun'
'Wang, Hui-Yuan'
'Chen, Ya-Guang'

_publ_section_title
;
 Three 3D hybrid networks based on octamolybdates and different
 CuI/CuII-bis(triazole) motifs
;
_journal_issue 12
_journal_name_full 'Journal of Solid State Chemistry'
_journal_page_first 2945
_journal_page_last 2950
_journal_paper_doi 10.1016/j.jssc.2010.10.006
_journal_volume 183
_journal_year 2010
_chemical_formula_sum 'C8 H12 Cu2 Mo4 N6 O13'
_chemical_formula_weight 911.10
_space_group_IT_number 15
_space_group_name_Hall '-C 2yc'
_space_group_name_H-M_alt 'C 1 2/c 1'
_symmetry_cell_setting monoclinic
_symmetry_space_group_name_H-M 'C 1 2/c 1'
_atom_sites_solution_hydrogens geom
_atom_sites_solution_primary direct
_atom_sites_solution_secondary difmap
_cell_angle_alpha 90.00
_cell_angle_beta 102.573(2)
_cell_angle_gamma 90.00
_cell_formula_units_Z 8
_cell_length_a 21.2493(18)
_cell_length_b 13.2016(18)
_cell_length_c 14.7117(15)
_cell_measurement_reflns_used 25
_cell_measurement_temperature 296(2)
_cell_measurement_theta_max 15
_cell_measurement_theta_min 7.5
_cell_volume 4028.0(8)
_computing_cell_refinement 'Bruker SMART'
_computing_data_collection 'Bruker SMART'
_computing_data_reduction 'Bruker SAINT'
_computing_molecular_graphics 'Bruker SHELXTL'
_computing_publication_material 'Bruker SHELXTL'
_computing_structure_refinement 'SHELXL-97 (Sheldrick, 1997)'
_computing_structure_solution 'SHELXS-97 (Sheldrick, 1990)'
_diffrn_ambient_temperature 296(2)
_diffrn_measured_fraction_theta_full 0.997
_diffrn_measured_fraction_theta_max 0.997
_diffrn_measurement_device_type 'CCD area detector'
_diffrn_measurement_method 'phi and omega scans'
_diffrn_radiation_monochromator graphite
_diffrn_radiation_source 'fine-focus sealed tube'
_diffrn_radiation_type MoK\a
_diffrn_radiation_wavelength 0.71073
_diffrn_reflns_av_R_equivalents 0.0288
_diffrn_reflns_av_sigmaI/netI 0.0343
_diffrn_reflns_limit_h_max 25
_diffrn_reflns_limit_h_min -25
_diffrn_reflns_limit_k_max 16
_diffrn_reflns_limit_k_min -7
_diffrn_reflns_limit_l_max 17
_diffrn_reflns_limit_l_min -17
_diffrn_reflns_number 10267
_diffrn_reflns_theta_full 25.75
_diffrn_reflns_theta_max 25.75
_diffrn_reflns_theta_min 1.83
_diffrn_standards_decay_% none
_diffrn_standards_interval_count 150
_diffrn_standards_number 2
_exptl_absorpt_coefficient_mu 4.568
_exptl_absorpt_correction_T_max 0.601
_exptl_absorpt_correction_T_min 0.599
_exptl_absorpt_correction_type none
_exptl_crystal_colour red
_exptl_crystal_density_diffrn 3.005
_exptl_crystal_density_method 'not measured'
_exptl_crystal_description block
_exptl_crystal_F_000 3456
_exptl_crystal_size_max 0.1142
_exptl_crystal_size_mid 0.1126
_exptl_crystal_size_min 0.1115
_refine_diff_density_max 1.285
_refine_diff_density_min -1.448
_refine_diff_density_rms 0.140
_refine_ls_extinction_method none
_refine_ls_goodness_of_fit_ref 1.049
_refine_ls_hydrogen_treatment refall
_refine_ls_matrix_type full
_refine_ls_number_parameters 298
_refine_ls_number_reflns 3860
_refine_ls_number_restraints 0
_refine_ls_restrained_S_all 1.049
_refine_ls_R_factor_all 0.0440
_refine_ls_R_factor_gt 0.0335
_refine_ls_shift/su_max 0.000
_refine_ls_shift/su_mean 0.000
_refine_ls_structure_factor_coef Fsqd
_refine_ls_weighting_details 'calc w=1/[\s^2^(Fo^2^)+(0.0479P)^2^+10.6153P] where P=(Fo^2^+2Fc^2^)/3'
_refine_ls_weighting_scheme calc
_refine_ls_wR_factor_gt 0.0851
_refine_ls_wR_factor_ref 0.0897
_reflns_number_gt 3187
_reflns_number_total 3860
_reflns_threshold_expression >2sigma(I)
_cod_data_source_file JSSC-2010-183-2945.cif
_cod_data_source_block compound1
_cod_depositor_comments
;
The following automatic conversions were performed:

data item '_refine_ls_hydrogen_treatment' value 'REFALL' was changed
to 'refall' in accordance with the built-in table derived from the
CIF Core dictionary named 'cif_core.dic' version 2.4.5 last updated
on 2014-11-21.

data item '_symmetry_cell_setting' value 'Monoclinic' was changed to
'monoclinic' in accordance with the built-in table derived from the
CIF Core dictionary named 'cif_core.dic' version 2.4.5 last updated
on 2014-11-21.

Automatic conversion script
Id: cif_fix_values 8369 2020-08-20 11:38:08Z andrius 
;
_cod_original_sg_symbol_H-M 'C2/c  '
_cod_database_code 1563387

loop_
_symmetry_equiv_pos_as_xyz
'x, y, z'
'-x, y, -z+1/2'
'x+1/2, y+1/2, z'
'-x+1/2, y+1/2, -z+1/2'
'-x, -y, -z'
'x, -y, z-1/2'
'-x+1/2, -y+1/2, -z'
'x+1/2, -y+1/2, z-1/2'

loop_
_atom_site_label
_atom_site_type_symbol
_atom_site_fract_x
_atom_site_fract_y
_atom_site_fract_z
_atom_site_U_iso_or_equiv
_atom_site_adp_type
_atom_site_occupancy
_atom_site_symmetry_multiplicity
_atom_site_calc_flag
_atom_site_refinement_flags
_atom_site_disorder_assembly
_atom_site_disorder_group
Mo1 Mo -0.31838(2) -0.41689(3) 0.15435(3) 0.02545(14) Uani 1 1 d . . .
Mo2 Mo -0.29328(2) -0.17188(3) 0.15609(3) 0.02378(13) Uani 1 1 d . . .
Mo3 Mo -0.17458(2) -0.19929(3) 0.05725(3) 0.02284(13) Uani 1 1 d . . .
Mo4 Mo -0.30644(2) -0.05861(3) -0.05723(3) 0.02599(14) Uani 1 1 d . . .
Cu1 Cu 0.00233(5) -0.06742(8) 0.37338(8) 0.0760(4) Uani 1 1 d . . .
Cu2 Cu -0.17319(4) -0.41117(7) 0.30909(8) 0.0562(3) Uani 1 1 d . . .
O4 O -0.26364(19) -0.4199(3) 0.2596(3) 0.0331(9) Uani 1 1 d . . .
O3 O -0.34885(17) -0.2821(3) 0.1656(3) 0.0265(8) Uani 1 1 d . . .
O6 O -0.23754(17) -0.1031(3) 0.0805(3) 0.0249(8) Uani 1 1 d . . .
O7 O -0.2377(2) -0.1813(3) 0.2565(3) 0.0343(10) Uani 1 1 d . . .
O1 O -0.12337(19) -0.2018(3) 0.1624(3) 0.0352(10) Uani 1 1 d . . .
O13 O -0.3582(2) -0.0627(3) -0.1642(3) 0.0395(10) Uani 1 1 d . . .
O5 O -0.24813(17) -0.2966(3) 0.0840(3) 0.0244(8) Uani 1 1 d . . .
O12 O -0.26867(18) -0.4959(3) 0.0875(3) 0.0312(9) Uani 1 1 d . . .
O2 O -0.34657(17) -0.1745(3) -0.0033(3) 0.0240(8) Uani 1 1 d . . .
O10 O -0.34032(19) -0.0711(3) 0.1715(3) 0.0327(9) Uani 1 1 d . . .
O9 O -0.38019(18) -0.4917(3) 0.1683(3) 0.0337(9) Uani 1 1 d . . .
O8 O -0.36439(17) -0.3805(3) 0.0084(3) 0.0291(9) Uani 1 1 d . . .
N5 N -0.0976(2) -0.3302(4) 0.3561(4) 0.0343(12) Uani 1 1 d . . .
O11 O -0.3319(2) 0.0401(3) -0.0007(3) 0.0398(10) Uani 1 1 d . . .
N4 N 0.1127(2) 0.1808(4) 0.3933(4) 0.0396(13) Uani 1 1 d . . .
N3 N -0.0300(3) -0.1998(5) 0.3724(5) 0.0588(18) Uani 1 1 d . . .
N2 N -0.0363(3) -0.3655(4) 0.3656(4) 0.0472(14) Uani 1 1 d . . .
N1 N 0.0413(3) 0.0609(5) 0.3785(4) 0.0541(16) Uani 1 1 d . . .
C6 C 0.0019(4) -0.2874(6) 0.3731(7) 0.072(3) Uani 1 1 d . . .
H6A H 0.0462 -0.2919 0.3783 0.087 Uiso 1 1 calc R . .
C5 C -0.0918(3) -0.2309(5) 0.3592(4) 0.0393(15) Uani 1 1 d . . .
H5A H -0.1267 -0.1868 0.3529 0.047 Uiso 1 1 calc R . .
C4 C 0.1748(3) 0.2346(5) 0.4027(5) 0.0390(15) Uani 1 1 d . . .
H4A H 0.1663 0.3052 0.3864 0.047 Uiso 1 1 calc R . .
H4B H 0.1981 0.2059 0.3590 0.047 Uiso 1 1 calc R . .
N6 N 0.0566(3) 0.2274(5) 0.3899(6) 0.068(2) Uani 1 1 d . . .
C8 C 0.0158(4) 0.1551(6) 0.3828(7) 0.068(2) Uani 1 1 d . . .
H8A H -0.0277 0.1660 0.3807 0.082 Uiso 1 1 calc R . .
C7 C 0.1030(3) 0.0810(5) 0.3853(5) 0.0493(18) Uani 1 1 d . . .
H7A H 0.1349 0.0329 0.3846 0.059 Uiso 1 1 calc R . .
C3 C 0.2165(3) 0.2286(5) 0.4991(5) 0.0382(15) Uani 1 1 d . . .
H3A H 0.2202 0.1586 0.5196 0.046 Uiso 1 1 calc R . .
H3B H 0.1966 0.2667 0.5418 0.046 Uiso 1 1 calc R . .
C2 C -0.0220(3) -0.5234(5) 0.4580(5) 0.0482(17) Uani 1 1 d . . .
H2A H -0.0108 -0.5943 0.4550 0.058 Uiso 1 1 calc R . .
H2B H -0.0660 -0.5201 0.4666 0.058 Uiso 1 1 calc R . .
C1 C -0.0196(3) -0.4742(5) 0.3665(5) 0.0514(18) Uani 1 1 d . . .
H1A H 0.0234 -0.4816 0.3550 0.062 Uiso 1 1 calc R . .
H1B H -0.0494 -0.5085 0.3167 0.062 Uiso 1 1 calc R . .

loop_
_atom_site_aniso_label
_atom_site_aniso_U_11
_atom_site_aniso_U_22
_atom_site_aniso_U_33
_atom_site_aniso_U_23
_atom_site_aniso_U_13
_atom_site_aniso_U_12
Mo1 0.0221(3) 0.0224(3) 0.0332(3) 0.0001(2) 0.0092(2) -0.00113(19)
Mo2 0.0236(3) 0.0216(3) 0.0271(3) -0.00345(19) 0.0075(2) -0.00077(19)
Mo3 0.0187(2) 0.0221(2) 0.0272(3) -0.00294(19) 0.00402(19) -0.00016(18)
Mo4 0.0245(3) 0.0214(3) 0.0340(3) 0.0031(2) 0.0104(2) 0.00409(19)
Cu1 0.0663(7) 0.0555(6) 0.0947(8) 0.0226(6) -0.0078(6) -0.0374(5)
Cu2 0.0323(5) 0.0415(5) 0.0882(7) -0.0014(5) -0.0015(5) -0.0086(4)
O4 0.027(2) 0.033(2) 0.038(2) 0.0025(18) 0.0045(18) 0.0039(17)
O3 0.0245(19) 0.025(2) 0.032(2) -0.0011(16) 0.0100(17) -0.0018(16)
O6 0.0249(19) 0.0202(18) 0.031(2) -0.0031(16) 0.0096(16) -0.0012(15)
O7 0.033(2) 0.042(2) 0.028(2) -0.0040(18) 0.0053(18) -0.0048(19)
O1 0.030(2) 0.044(2) 0.029(2) -0.0032(19) 0.0015(18) 0.0030(19)
O13 0.032(2) 0.041(2) 0.044(3) 0.010(2) 0.0042(19) 0.0056(19)
O5 0.027(2) 0.0209(19) 0.025(2) -0.0012(15) 0.0058(16) -0.0011(16)
O12 0.031(2) 0.0214(19) 0.044(2) 0.0034(17) 0.0146(19) 0.0021(17)
O2 0.0186(18) 0.024(2) 0.030(2) 0.0018(16) 0.0053(15) 0.0047(15)
O10 0.038(2) 0.024(2) 0.039(2) -0.0044(18) 0.0147(19) 0.0023(18)
O9 0.026(2) 0.035(2) 0.042(2) 0.0020(19) 0.0125(18) -0.0040(18)
O8 0.024(2) 0.029(2) 0.035(2) -0.0058(17) 0.0089(17) -0.0054(17)
N5 0.022(3) 0.042(3) 0.038(3) 0.005(2) 0.005(2) -0.005(2)
O11 0.042(2) 0.030(2) 0.055(3) 0.003(2) 0.027(2) 0.0094(19)
N4 0.032(3) 0.032(3) 0.052(3) 0.006(2) 0.003(2) -0.006(2)
N3 0.033(3) 0.052(4) 0.078(5) 0.026(3) -0.016(3) -0.016(3)
N2 0.029(3) 0.051(4) 0.059(4) 0.018(3) 0.002(3) -0.006(3)
N1 0.036(3) 0.051(4) 0.068(4) 0.015(3) -0.005(3) -0.018(3)
C6 0.039(4) 0.057(5) 0.114(8) 0.028(5) 0.002(5) -0.017(4)
C5 0.039(4) 0.036(3) 0.039(4) 0.011(3) -0.001(3) -0.013(3)
C4 0.033(3) 0.035(3) 0.048(4) 0.002(3) 0.006(3) -0.012(3)
N6 0.033(3) 0.043(4) 0.127(6) -0.006(4) 0.017(4) -0.003(3)
C8 0.034(4) 0.056(5) 0.111(7) -0.007(5) 0.010(4) -0.007(4)
C7 0.043(4) 0.031(3) 0.070(5) 0.007(3) 0.003(4) -0.003(3)
C3 0.030(3) 0.033(3) 0.050(4) 0.007(3) 0.006(3) -0.006(3)
C2 0.032(4) 0.052(4) 0.059(5) 0.000(4) 0.006(3) 0.002(3)
C1 0.036(4) 0.052(4) 0.068(5) 0.014(4) 0.014(3) 0.006(3)

loop_
_atom_type_symbol
_atom_type_description
_atom_type_scat_dispersion_real
_atom_type_scat_dispersion_imag
_atom_type_scat_source
C C 0.0033 0.0016 'International Tables Vol C Tables 4.2.6.8 and 6.1.1.4'
H H 0.0000 0.0000 'International Tables Vol C Tables 4.2.6.8 and 6.1.1.4'
N N 0.0061 0.0033 'International Tables Vol C Tables 4.2.6.8 and 6.1.1.4'
O O 0.0106 0.0060 'International Tables Vol C Tables 4.2.6.8 and 6.1.1.4'
Cu Cu 0.3201 1.2651 'International Tables Vol C Tables 4.2.6.8 and 6.1.1.4'
Mo Mo -1.6832 0.6857 'International Tables Vol C Tables 4.2.6.8 and 6.1.1.4'

loop_
_geom_angle_atom_site_label_1
_geom_angle_atom_site_label_2
_geom_angle_atom_site_label_3
_geom_angle
_geom_angle_site_symmetry_1
_geom_angle_site_symmetry_3
O9 Mo1 O4 105.53(19) . .
O9 Mo1 O12 106.00(18) . .
O4 Mo1 O12 96.28(18) . .
O9 Mo1 O3 104.27(17) . .
O4 Mo1 O3 96.83(17) . .
O12 Mo1 O3 142.25(16) . .
O9 Mo1 O8 93.06(17) . .
O4 Mo1 O8 161.41(16) . .
O12 Mo1 O8 78.17(15) . .
O3 Mo1 O8 78.20(15) . .
O7 Mo2 O10 105.1(2) . .
O7 Mo2 O3 102.00(18) . .
O10 Mo2 O3 101.28(17) . .
O7 Mo2 O6 97.65(17) . .
O10 Mo2 O6 98.84(16) . .
O3 Mo2 O6 146.98(15) . .
O7 Mo2 O5 93.94(17) . .
O10 Mo2 O5 160.28(17) . .
O3 Mo2 O5 79.20(14) . .
O6 Mo2 O5 73.18(13) . .
O7 Mo2 O2 163.58(16) . .
O10 Mo2 O2 88.58(16) . .
O3 Mo2 O2 83.72(14) . .
O6 Mo2 O2 70.84(14) . .
O5 Mo2 O2 71.82(12) . .
O7 Mo2 Mo3 85.29(14) . .
O10 Mo2 Mo3 133.73(13) . .
O3 Mo2 Mo3 120.82(11) . .
O6 Mo2 Mo3 34.96(10) . .
O5 Mo2 Mo3 41.63(9) . .
O2 Mo2 Mo3 78.62(8) . .
O1 Mo3 O8 103.25(19) . 7_445
O1 Mo3 O6 100.59(18) . .
O8 Mo3 O6 97.53(16) 7_445 .
O1 Mo3 O2 101.41(18) . 7_445
O8 Mo3 O2 96.39(16) 7_445 7_445
O6 Mo3 O2 150.44(15) . 7_445
O1 Mo3 O5 99.90(17) . .
O8 Mo3 O5 156.84(16) 7_445 .
O6 Mo3 O5 78.39(14) . .
O2 Mo3 O5 78.57(14) 7_445 .
O1 Mo3 O5 175.34(17) . 7_445
O8 Mo3 O5 81.39(15) 7_445 7_445
O6 Mo3 O5 78.12(14) . 7_445
O2 Mo3 O5 78.35(14) 7_445 7_445
O5 Mo3 O5 75.46(15) . 7_445
O1 Mo3 Mo2 90.01(14) . .
O8 Mo3 Mo2 134.18(12) 7_445 .
O6 Mo3 Mo2 36.65(10) . .
O2 Mo3 Mo2 124.05(10) 7_445 .
O5 Mo3 Mo2 45.47(9) . .
O5 Mo3 Mo2 86.33(9) 7_445 .
O11 Mo4 O13 105.4(2) . .
O11 Mo4 O12 101.47(18) . 7_445
O13 Mo4 O12 101.62(19) . 7_445
O11 Mo4 O2 100.65(17) . .
O13 Mo4 O2 95.55(18) . .
O12 Mo4 O2 147.16(15) 7_445 .
O11 Mo4 O6 88.50(18) . .
O13 Mo4 O6 163.40(17) . .
O12 Mo4 O6 84.07(15) 7_445 .
O2 Mo4 O6 72.54(14) . .
O11 Mo4 O5 160.58(18) . 7_445
O13 Mo4 O5 93.61(17) . 7_445
O12 Mo4 O5 78.12(14) 7_445 7_445
O2 Mo4 O5 73.00(13) . 7_445
O6 Mo4 O5 72.11(13) . 7_445
N3 Cu1 N1 175.4(3) . .
O4 Cu2 N5 149.71(19) . .
O4 Cu2 O10 94.92(16) . 4_445
N5 Cu2 O10 114.94(19) . 4_445
O4 Cu2 O13 95.99(16) . 7_445
N5 Cu2 O13 91.55(19) . 7_445
O10 Cu2 O13 85.50(15) 4_445 7_445
Mo1 O4 Cu2 140.3(2) . .
Mo2 O3 Mo1 118.61(18) . .
Mo3 O6 Mo2 108.39(16) . .
Mo3 O6 Mo4 110.14(16) . .
Mo2 O6 Mo4 105.29(15) . .
Mo4 O13 Cu2 125.1(2) . 7_445
Mo3 O5 Mo2 92.90(13) . .
Mo3 O5 Mo4 92.98(13) . 7_445
Mo2 O5 Mo4 162.34(18) . 7_445
Mo3 O5 Mo3 104.54(15) . 7_445
Mo2 O5 Mo3 98.29(14) . 7_445
Mo4 O5 Mo3 96.32(13) 7_445 7_445
Mo4 O12 Mo1 120.4(2) 7_445 .
Mo3 O2 Mo4 109.77(17) 7_445 .
Mo3 O2 Mo2 108.30(15) 7_445 .
Mo4 O2 Mo2 103.18(15) . .
Mo2 O10 Cu2 136.1(2) . 4_455
Mo3 O8 Mo1 120.23(18) 7_445 .
C5 N5 N2 105.0(5) . .
C5 N5 Cu2 128.9(4) . .
N2 N5 Cu2 123.4(4) . .
N6 N4 C7 109.5(6) . .
N6 N4 C4 123.7(5) . .
C7 N4 C4 126.8(6) . .
C6 N3 C5 102.3(6) . .
C6 N3 Cu1 128.4(5) . .
C5 N3 Cu1 128.9(5) . .
C6 N2 N5 107.6(6) . .
C6 N2 C1 128.6(6) . .
N5 N2 C1 123.8(5) . .
C7 N1 C8 102.2(6) . .
C7 N1 Cu1 127.2(5) . .
C8 N1 Cu1 130.5(5) . .
N2 C6 N3 112.3(7) . .
N5 C5 N3 112.8(6) . .
N4 C4 C3 113.2(5) . .
C8 N6 N4 104.1(6) . .
N6 C8 N1 114.6(7) . .
N1 C7 N4 109.6(6) . .
C4 C3 C3 110.6(7) . 7_556
C1 C2 C2 114.8(8) . 5_546
N2 C1 C2 111.8(6) . .

loop_
_geom_bond_atom_site_label_1
_geom_bond_atom_site_label_2
_geom_bond_distance
_geom_bond_site_symmetry_2
Mo1 O9 1.691(4) .
Mo1 O4 1.723(4) .
Mo1 O12 1.903(4) .
Mo1 O3 1.913(4) .
Mo1 O8 2.210(4) .
Mo2 O7 1.683(4) .
Mo2 O10 1.708(4) .
Mo2 O3 1.898(4) .
Mo2 O6 2.009(4) .
Mo2 O5 2.280(3) .
Mo2 O2 2.372(4) .
Mo2 Mo3 3.1943(7) .
Mo3 O1 1.687(4) .
Mo3 O8 1.754(4) 7_445
Mo3 O6 1.929(3) .
Mo3 O2 1.940(3) 7_445
Mo3 O5 2.125(3) .
Mo3 O5 2.352(4) 7_445
Mo4 O11 1.696(4) .
Mo4 O13 1.713(4) .
Mo4 O12 1.890(4) 7_445
Mo4 O2 1.998(4) .
Mo4 O6 2.303(4) .
Mo4 O5 2.314(4) 7_445
Cu1 N3 1.877(6) .
Cu1 N1 1.879(6) .
Cu2 O4 1.905(4) .
Cu2 N5 1.929(5) .
Cu2 O10 2.142(4) 4_445
Cu2 O13 2.393(4) 7_445
O13 Cu2 2.393(4) 7_445
O5 Mo4 2.314(4) 7_445
O5 Mo3 2.352(4) 7_445
O12 Mo4 1.890(4) 7_445
O2 Mo3 1.940(3) 7_445
O10 Cu2 2.142(4) 4_455
O8 Mo3 1.754(4) 7_445
N5 C5 1.317(8) .
N5 N2 1.361(7) .
N4 N6 1.332(8) .
N4 C7 1.334(8) .
N4 C4 1.479(7) .
N3 C6 1.339(10) .
N3 C5 1.349(8) .
N2 C6 1.302(9) .
N2 C1 1.478(9) .
N1 C7 1.322(9) .
N1 C8 1.363(10) .
C4 C3 1.502(8) .
N6 C8 1.278(9) .
C3 C3 1.529(11) 7_556
C2 C1 1.506(9) .
C2 C2 1.510(13) 5_546
